data_4003184
loop_
_publ_author_name
'He, Zikai'
'Zhang, Liuqing'
'Mei, Ju'
'Zhang, Tian'
'Lam, Jacky W. Y.'
'Shuai, Zhigang'
'Dong, Yong Qiang'
'Tang, Ben Zhong'

_publ_section_title
;
 Polymorphism-Dependent and Switchable Emission of Butterfly-Like
 Bis(diarylmethylene)dihydroanthracenes
;
_journal_issue 19
_journal_name_full 'Chemistry of Materials'
_journal_page_first 6601
_journal_paper_doi 10.1021/acs.chemmater.5b02280
_journal_volume 27
_journal_year 2015
_chemical_formula_sum 'C91 H75 Cl9 O8'
_chemical_formula_weight 1615.56
_space_group_crystal_system monoclinic
_space_group_IT_number 14
_space_group_name_Hall '-P 2ybc'
_space_group_name_H-M_alt 'P 1 21/c 1'
_atom_sites_solution_hydrogens geom
_audit_creation_method SHELXL-2013
_cell_angle_alpha 90
_cell_angle_beta 91.282(2)
_cell_angle_gamma 90
_cell_formula_units_Z 2
_cell_length_a 19.089(2)
_cell_length_b 10.2565(13)
_cell_length_c 21.225(3)
_cell_measurement_reflns_used 8329
_cell_measurement_temperature 100(2)
_cell_measurement_theta_max 27.51
_cell_measurement_theta_min 2.21
_cell_volume 4154.5(9)
_computing_cell_refinement 'Bruker SAINT'
_computing_data_collection 'Bruker APEX2'
_computing_data_reduction 'Bruker SAINT'
_computing_molecular_graphics 'Bruker SHELXTL'
_computing_publication_material 'Bruker SHELXTL'
_computing_structure_refinement 'SHELXL-2013 (Sheldrick, 2013)'
_computing_structure_solution 'SHELXS-97 (Sheldrick 2008)'
_diffrn_ambient_temperature 100(2)
_diffrn_measured_fraction_theta_full 0.998
_diffrn_measured_fraction_theta_max 0.998
_diffrn_measurement_device_type 'Bruker APEX-II CCD'
_diffrn_measurement_method '\f and \w scans'
_diffrn_radiation_type MoK\a
_diffrn_radiation_wavelength 0.71073
_diffrn_reflns_av_R_equivalents 0.0263
_diffrn_reflns_av_unetI/netI 0.0288
_diffrn_reflns_Laue_measured_fraction_full 0.998
_diffrn_reflns_Laue_measured_fraction_max 0.998
_diffrn_reflns_limit_h_max 22
_diffrn_reflns_limit_h_min -22
_diffrn_reflns_limit_k_max 12
_diffrn_reflns_limit_k_min -11
_diffrn_reflns_limit_l_max 25
_diffrn_reflns_limit_l_min -22
_diffrn_reflns_number 22027
_diffrn_reflns_point_group_measured_fraction_full 0.998
_diffrn_reflns_point_group_measured_fraction_max 0.998
_diffrn_reflns_theta_full 25.242
_diffrn_reflns_theta_max 25.248
_diffrn_reflns_theta_min 2.134
_exptl_absorpt_coefficient_mu 0.359
_exptl_absorpt_correction_T_max 0.75
_exptl_absorpt_correction_T_min 0.63
_exptl_absorpt_correction_type multi-scan
_exptl_absorpt_process_details SADABS
_exptl_crystal_colour colorless
_exptl_crystal_density_diffrn 1.291
_exptl_crystal_description block
_exptl_crystal_F_000 1676
_exptl_crystal_size_max 0.600
_exptl_crystal_size_mid 0.350
_exptl_crystal_size_min 0.210
_refine_diff_density_max 1.756
_refine_diff_density_min -0.527
_refine_diff_density_rms 0.104
_refine_ls_extinction_method none
_refine_ls_goodness_of_fit_ref 1.090
_refine_ls_hydrogen_treatment constr
_refine_ls_matrix_type full
_refine_ls_number_parameters 537
_refine_ls_number_reflns 7513
_refine_ls_number_restraints 54
_refine_ls_restrained_S_all 1.097
_refine_ls_R_factor_all 0.1023
_refine_ls_R_factor_gt 0.0874
_refine_ls_shift/su_max 0.000
_refine_ls_shift/su_mean 0.000
_refine_ls_structure_factor_coef Fsqd
_refine_ls_weighting_details 'w=1/[\s^2^(Fo^2^)+(0.1372P)^2^+10.0509P] where P=(Fo^2^+2Fc^2^)/3'
_refine_ls_weighting_scheme calc
_refine_ls_wR_factor_gt 0.2494
_refine_ls_wR_factor_ref 0.2639
_reflns_Friedel_coverage 0.000
_reflns_number_gt 6084
_reflns_number_total 7513
_reflns_threshold_expression 'I > 2\s(I)'
_cod_data_source_file cm5b02280_si_002.cif
_cod_data_source_block ADHA
_cod_depositor_comments
;
The following automatic conversions were performed:

data item '_exptl_absorpt_correction_type' value 'Multi-scan' was
changed to 'multi-scan' in accordance with the
/home/saulius/struct/COD-crude-data/automatic-downloads/DataCite-retrospective/ACS/depositions/lib/dictionaries/cif_core.dic
dictionary named 'cif_core.dic' version 2.4.2 last updated on
2011-04-26.

Automatic conversion script
Id: cif_fix_values 6909 2019-04-08 15:41:33Z antanas 
;
_cod_original_cell_volume 4154.6(9)
_cod_original_sg_symbol_H-M 'P 21/c'
_cod_database_code 4003184
_shelx_space_group_comment
; 
The symmetry employed for this shelxl refinement is uniquely defined 
by the following loop, which should always be used as a source of 
symmetry information in preference to the above space-group names. 
They are only intended as comments. 
;
_shelx_estimated_absorpt_t_min 0.813
_shelx_estimated_absorpt_t_max 0.928

loop_
_space_group_symop_operation_xyz
'x, y, z'
'-x, y+1/2, -z+1/2'
'-x, -y, -z'
'x, -y-1/2, z-1/2'

loop_
_atom_site_label
_atom_site_type_symbol
_atom_site_fract_x
_atom_site_fract_y
_atom_site_fract_z
_atom_site_U_iso_or_equiv
_atom_site_adp_type
_atom_site_occupancy
_atom_site_site_symmetry_order
_atom_site_calc_flag
_atom_site_refinement_flags_posn
_atom_site_refinement_flags_adp
_atom_site_refinement_flags_occupancy
_atom_site_disorder_assembly
_atom_site_disorder_group
C1 C 0.77408(19) 0.0329(4) 0.40192(18) 0.0257(8) Uani 1 1 d . . . . .
C2 C 0.74207(19) 0.0912(3) 0.35201(18) 0.0259(8) Uani 1 1 d . . . . .
C3 C 0.71196(18) 0.3328(4) 0.29936(17) 0.0245(8) Uani 1 1 d . . . . .
C4 C 0.71987(19) 0.4637(4) 0.30477(18) 0.0268(8) Uani 1 1 d . . . . .
C5 C 0.73818(18) 0.0168(4) 0.46348(18) 0.0267(8) Uani 1 1 d . . . . .
C6 C 0.7130(2) 0.1245(4) 0.49475(18) 0.0278(8) Uani 1 1 d . . . . .
H6 H 0.7189 0.2085 0.4768 0.033 Uiso 1 1 calc R U . . .
C7 C 0.6792(2) 0.1133(4) 0.55182(19) 0.0307(8) Uani 1 1 d . . . . .
H7 H 0.6625 0.1889 0.5726 0.037 Uiso 1 1 calc R U . . .
C8 C 0.66998(19) -0.0087(4) 0.57821(19) 0.0313(9) Uani 1 1 d . . . . .
C9 C 0.6970(2) -0.1180(4) 0.5483(2) 0.0369(10) Uani 1 1 d . . . . .
H9 H 0.6923 -0.2016 0.5670 0.044 Uiso 1 1 calc R U . . .
C10 C 0.7305(2) -0.1058(4) 0.4916(2) 0.0349(9) Uani 1 1 d . . . . .
H10 H 0.7484 -0.1811 0.4714 0.042 Uiso 1 1 calc R U . . .
C11 C 0.6072(2) 0.0791(5) 0.6641(2) 0.0395(10) Uani 1 1 d . . . . .
H11A H 0.6452 0.1389 0.6763 0.059 Uiso 1 1 calc R U . . .
H11B H 0.5827 0.0509 0.7019 0.059 Uiso 1 1 calc R U . . .
H11C H 0.5742 0.1238 0.6355 0.059 Uiso 1 1 calc R U . . .
C12 C 0.84929(19) -0.0058(4) 0.40250(17) 0.0256(8) Uani 1 1 d . . . . .
C13 C 0.8710(2) -0.1357(4) 0.39764(18) 0.0308(9) Uani 1 1 d . . . . .
H13 H 0.8371 -0.2024 0.3909 0.037 Uiso 1 1 calc R U . . .
C14 C 0.9413(2) -0.1678(4) 0.40249(19) 0.0336(9) Uani 1 1 d . . . . .
H14 H 0.9552 -0.2564 0.3991 0.040 Uiso 1 1 calc R U . . .
C15 C 0.99159(19) -0.0727(4) 0.41218(17) 0.0291(8) Uani 1 1 d . . . . .
C16 C 0.9714(2) 0.0571(4) 0.41682(19) 0.0322(9) Uani 1 1 d . . . . .
H16 H 1.0056 0.1234 0.4233 0.039 Uiso 1 1 calc R U . . .
C17 C 0.9010(2) 0.0885(4) 0.4119(2) 0.0316(9) Uani 1 1 d . . . . .
H17 H 0.8875 0.1774 0.4151 0.038 Uiso 1 1 calc R U . . .
C18 C 1.1128(2) -0.0188(5) 0.4243(2) 0.0398(10) Uani 1 1 d . . . . .
H18A H 1.1126 0.0379 0.3872 0.060 Uiso 1 1 calc R U . . .
H18B H 1.1586 -0.0615 0.4289 0.060 Uiso 1 1 calc R U . . .
H18C H 1.1040 0.0336 0.4620 0.060 Uiso 1 1 calc R U . . .
C19 C 0.7810(2) 0.5362(4) 0.2787(2) 0.0326(9) Uani 1 1 d . . . . .
C20 C 0.8476(2) 0.5213(5) 0.3037(2) 0.0390(10) Uani 1 1 d . . . . .
H20 H 0.8554 0.4609 0.3371 0.047 Uiso 1 1 calc R U . . .
C21 C 0.9051(2) 0.5939(5) 0.2807(2) 0.0390(10) Uani 1 1 d . . . . .
H21 H 0.9507 0.5836 0.2990 0.047 Uiso 1 1 calc R U . . .
C22 C 0.8938(2) 0.6786(4) 0.2321(2) 0.0402(10) Uani 1 1 d . . . . .
C23 C 0.8281(2) 0.6943(5) 0.2051(2) 0.0408(10) Uani 1 1 d . . . . .
H23 H 0.8211 0.7533 0.1710 0.049 Uiso 1 1 calc R U . . .
C24 C 0.7723(2) 0.6237(4) 0.2278(2) 0.0385(10) Uani 1 1 d . . . . .
H24 H 0.7272 0.6344 0.2088 0.046 Uiso 1 1 calc R U . . .
C25 C 1.0136(2) 0.7433(7) 0.2322(3) 0.0628(16) Uani 1 1 d . . . . .
H25A H 1.0132 0.7696 0.2766 0.094 Uiso 1 1 calc R U . . .
H25B H 1.0455 0.8000 0.2093 0.094 Uiso 1 1 calc R U . . .
H25C H 1.0295 0.6527 0.2292 0.094 Uiso 1 1 calc R U . . .
C26 C 0.6689(2) 0.5455(4) 0.33955(19) 0.0280(8) Uani 1 1 d . . . . .
C27 C 0.6297(2) 0.6419(4) 0.3091(2) 0.0360(9) Uani 1 1 d . . . . .
H27 H 0.6355 0.6555 0.2653 0.043 Uiso 1 1 calc R U . . .
C28 C 0.5825(2) 0.7186(4) 0.3408(2) 0.0383(10) Uani 1 1 d . . . . .
H28 H 0.5565 0.7840 0.3188 0.046 Uiso 1 1 calc R U . . .
C29 C 0.5731(2) 0.6997(4) 0.40478(19) 0.0315(9) Uani 1 1 d . . . . .
C30 C 0.6112(2) 0.6045(4) 0.43639(19) 0.0345(9) Uani 1 1 d . . . . .
H30 H 0.6053 0.5912 0.4802 0.041 Uiso 1 1 calc R U . . .
C31 C 0.6584(2) 0.5285(4) 0.40355(19) 0.0330(9) Uani 1 1 d . . . . .
H31 H 0.6842 0.4629 0.4255 0.040 Uiso 1 1 calc R U . . .
C32 C 0.5101(3) 0.7600(6) 0.4964(2) 0.0535(14) Uani 1 1 d . . . . .
H32A H 0.4929 0.6708 0.5020 0.080 Uiso 1 1 calc R U . . .
H32B H 0.4742 0.8220 0.5095 0.080 Uiso 1 1 calc R U . . .
H32C H 0.5528 0.7726 0.5221 0.080 Uiso 1 1 calc R U . . .
C33 C 0.77720(19) 0.1245(4) 0.29224(17) 0.0250(8) Uani 1 1 d . . . . .
C34 C 0.8203(2) 0.0381(4) 0.26054(18) 0.0306(8) Uani 1 1 d . . . . .
H34 H 0.8308 -0.0445 0.2787 0.037 Uiso 1 1 calc R U . . .
C35 C 0.8480(2) 0.0709(4) 0.2031(2) 0.0368(9) Uani 1 1 d . . . . .
H35 H 0.8767 0.0105 0.1816 0.044 Uiso 1 1 calc R U . . .
C36 C 0.8339(2) 0.1925(4) 0.17702(19) 0.0352(9) Uani 1 1 d . . . . .
H36 H 0.8536 0.2160 0.1379 0.042 Uiso 1 1 calc R U . . .
C37 C 0.7911(2) 0.2798(4) 0.20780(18) 0.0300(8) Uani 1 1 d . . . . .
H37 H 0.7810 0.3623 0.1894 0.036 Uiso 1 1 calc R U . . .
C38 C 0.76251(18) 0.2471(4) 0.26590(17) 0.0257(8) Uani 1 1 d . . . . .
C39 C 0.65222(19) 0.2576(4) 0.32485(17) 0.0244(8) Uani 1 1 d . . . . .
C40 C 0.58263(19) 0.2985(4) 0.32128(18) 0.0281(8) Uani 1 1 d . . . . .
H40 H 0.5716 0.3812 0.3035 0.034 Uiso 1 1 calc R U . . .
C41 C 0.5294(2) 0.2201(4) 0.34333(19) 0.0316(9) Uani 1 1 d . . . . .
H41 H 0.4822 0.2490 0.3406 0.038 Uiso 1 1 calc R U . . .
C42 C 0.5453(2) 0.0995(4) 0.3694(2) 0.0319(9) Uani 1 1 d . . . . .
H42 H 0.5088 0.0457 0.3846 0.038 Uiso 1 1 calc R U . . .
C43 C 0.6140(2) 0.0574(4) 0.37321(18) 0.0289(8) Uani 1 1 d . . . . .
H43 H 0.6244 -0.0254 0.3911 0.035 Uiso 1 1 calc R U . . .
C44 C 0.66800(18) 0.1346(4) 0.35127(17) 0.0242(8) Uani 1 1 d . . . . .
C45 C 0.8996(4) 0.5443(8) 0.5075(4) 0.0322(18) Uani 0.5 1 d . . P . .
H45 H 0.9328 0.5749 0.4749 0.039 Uiso 0.5 1 calc R U P . .
C46 C 0.6546(3) 0.0283(5) 0.1639(3) 0.0506(12) Uani 1 1 d . . . . .
H46 H 0.6799 0.1004 0.1866 0.061 Uiso 1 1 calc R U . A 1
Cl1 Cl 0.81342(13) 0.5515(2) 0.47168(13) 0.0512(6) Uani 0.5 1 d . U P . .
Cl2 Cl 0.91949(11) 0.3801(2) 0.52198(11) 0.0404(5) Uani 0.5 1 d . U P . .
Cl3 Cl 0.91147(15) 0.6418(2) 0.56989(11) 0.0519(6) Uani 0.5 1 d . U P . .
Cl4 Cl 0.65996(15) -0.1099(3) 0.21187(19) 0.0545(9) Uani 0.709(8) 1 d . U P B 1
Cl5 Cl 0.57076(18) 0.0766(3) 0.1525(3) 0.1077(19) Uani 0.709(8) 1 d . U P B 1
Cl6 Cl 0.6991(2) -0.0004(4) 0.09271(13) 0.0906(14) Uani 0.709(8) 1 d . U P B 1
Cl4' Cl 0.6696(3) -0.1369(6) 0.1761(6) 0.065(2) Uani 0.291(8) 1 d . U P B 2
Cl5' Cl 0.5726(4) 0.0648(10) 0.2007(7) 0.103(4) Uani 0.291(8) 1 d . U P B 2
Cl6' Cl 0.6407(10) 0.0444(8) 0.0831(3) 0.124(5) Uani 0.291(8) 1 d . U P B 2
O1 O 0.63574(15) -0.0323(3) 0.63309(14) 0.0394(7) Uani 1 1 d . . . . .
O2 O 1.05943(14) -0.1153(3) 0.41702(14) 0.0371(7) Uani 1 1 d . . . . .
O3 O 0.94550(16) 0.7541(4) 0.20580(18) 0.0521(9) Uani 1 1 d . . . . .
O4 O 0.52521(16) 0.7810(3) 0.43173(14) 0.0415(7) Uani 1 1 d . . . . .

loop_
_atom_site_aniso_label
_atom_site_aniso_U_11
_atom_site_aniso_U_22
_atom_site_aniso_U_33
_atom_site_aniso_U_23
_atom_site_aniso_U_13
_atom_site_aniso_U_12
C1 0.0246(18) 0.0201(17) 0.032(2) -0.0031(15) 0.0004(15) 0.0018(14)
C2 0.0259(18) 0.0179(17) 0.034(2) -0.0067(15) -0.0007(15) -0.0005(14)
C3 0.0218(17) 0.0244(18) 0.0270(18) -0.0017(15) -0.0043(14) 0.0021(15)
C4 0.0227(18) 0.0241(18) 0.034(2) -0.0021(15) -0.0006(15) 0.0021(15)
C5 0.0196(17) 0.0279(19) 0.032(2) 0.0002(16) -0.0021(14) 0.0009(15)
C6 0.0287(19) 0.0238(18) 0.031(2) 0.0006(15) -0.0008(15) -0.0016(15)
C7 0.0272(19) 0.029(2) 0.036(2) -0.0037(16) 0.0023(16) 0.0007(16)
C8 0.0220(18) 0.038(2) 0.034(2) 0.0070(17) 0.0005(15) 0.0008(16)
C9 0.034(2) 0.030(2) 0.047(2) 0.0106(18) 0.0068(18) 0.0061(17)
C10 0.032(2) 0.027(2) 0.046(2) 0.0047(18) 0.0046(18) 0.0087(17)
C11 0.032(2) 0.054(3) 0.033(2) -0.006(2) 0.0024(17) -0.006(2)
C12 0.0261(19) 0.0272(19) 0.0234(18) -0.0013(14) 0.0000(14) 0.0045(15)
C13 0.030(2) 0.029(2) 0.034(2) -0.0036(16) -0.0003(16) 0.0035(16)
C14 0.032(2) 0.029(2) 0.040(2) -0.0055(17) 0.0016(17) 0.0089(17)
C15 0.0240(19) 0.038(2) 0.0256(19) -0.0009(16) 0.0002(14) 0.0070(16)
C16 0.0262(19) 0.033(2) 0.037(2) -0.0008(17) -0.0002(16) -0.0009(16)
C17 0.031(2) 0.0233(19) 0.040(2) -0.0005(16) 0.0002(16) 0.0044(16)
C18 0.025(2) 0.053(3) 0.042(2) -0.001(2) 0.0007(17) 0.0045(19)
C19 0.029(2) 0.0228(19) 0.046(2) -0.0109(17) 0.0045(17) 0.0010(16)
C20 0.028(2) 0.041(2) 0.048(3) -0.011(2) 0.0013(18) 0.0024(18)
C21 0.029(2) 0.051(3) 0.038(2) -0.009(2) -0.0010(17) 0.0120(19)
C22 0.036(2) 0.033(2) 0.051(3) -0.010(2) 0.0012(19) -0.0058(18)
C23 0.034(2) 0.037(2) 0.052(3) 0.004(2) 0.0033(19) -0.0014(19)
C24 0.032(2) 0.032(2) 0.051(3) 0.0018(19) 0.0028(18) -0.0028(18)
C25 0.029(2) 0.095(5) 0.064(3) -0.004(3) 0.006(2) -0.024(3)
C26 0.0276(19) 0.0211(18) 0.035(2) -0.0033(15) 0.0012(15) -0.0016(15)
C27 0.041(2) 0.031(2) 0.037(2) 0.0050(17) 0.0117(18) 0.0070(18)
C28 0.046(2) 0.026(2) 0.043(2) 0.0042(18) 0.0107(19) 0.0117(18)
C29 0.029(2) 0.0262(19) 0.040(2) -0.0069(17) 0.0076(16) 0.0005(16)
C30 0.028(2) 0.046(2) 0.029(2) -0.0048(18) -0.0005(16) 0.0008(18)
C31 0.027(2) 0.037(2) 0.035(2) -0.0016(17) -0.0040(16) 0.0041(17)
C32 0.039(3) 0.081(4) 0.041(3) -0.018(3) 0.007(2) 0.012(2)
C33 0.0229(18) 0.0248(19) 0.0271(18) -0.0042(15) -0.0030(14) 0.0011(14)
C34 0.034(2) 0.0264(19) 0.032(2) -0.0052(16) -0.0028(16) 0.0061(16)
C35 0.038(2) 0.039(2) 0.034(2) -0.0078(18) 0.0041(17) 0.0066(19)
C36 0.039(2) 0.038(2) 0.030(2) -0.0010(17) 0.0056(17) -0.0018(18)
C37 0.031(2) 0.0271(19) 0.032(2) -0.0012(16) -0.0004(15) -0.0019(16)
C38 0.0215(18) 0.0249(18) 0.0304(19) -0.0064(15) -0.0045(14) -0.0008(14)
C39 0.0237(18) 0.0242(18) 0.0251(18) -0.0039(14) -0.0026(14) -0.0005(14)
C40 0.0248(19) 0.0279(19) 0.032(2) -0.0006(15) -0.0044(15) 0.0019(15)
C41 0.0202(18) 0.036(2) 0.038(2) -0.0024(17) -0.0022(15) 0.0003(16)
C42 0.0232(19) 0.033(2) 0.040(2) -0.0047(17) 0.0006(16) -0.0070(16)
C43 0.030(2) 0.0231(18) 0.033(2) -0.0023(15) -0.0031(15) -0.0039(15)
C44 0.0224(18) 0.0243(18) 0.0258(18) -0.0050(14) -0.0037(14) -0.0002(14)
C45 0.025(4) 0.025(4) 0.047(5) 0.013(3) 0.013(3) -0.002(3)
C46 0.066(3) 0.028(2) 0.058(3) -0.003(2) -0.015(2) -0.005(2)
Cl1 0.0426(12) 0.0445(13) 0.0662(16) 0.0105(11) -0.0056(11) 0.0009(10)
Cl2 0.0320(10) 0.0269(10) 0.0626(14) 0.0038(9) 0.0048(9) 0.0059(8)
Cl3 0.0824(18) 0.0341(11) 0.0398(12) -0.0060(9) 0.0153(11) -0.0221(11)
Cl4 0.0539(13) 0.0357(11) 0.0730(19) 0.0169(12) -0.0166(12) -0.0084(9)
Cl5 0.0759(18) 0.0424(13) 0.202(5) 0.006(2) -0.062(3) 0.0169(12)
Cl6 0.125(3) 0.091(2) 0.0555(14) -0.0178(13) -0.0040(15) -0.048(2)
Cl4' 0.060(3) 0.038(3) 0.097(6) 0.016(3) 0.012(3) 0.014(2)
Cl5' 0.055(4) 0.091(5) 0.162(9) -0.066(6) 0.013(5) 0.000(3)
Cl6' 0.238(15) 0.074(5) 0.059(4) -0.007(3) -0.011(6) -0.029(6)
O1 0.0334(16) 0.0458(18) 0.0393(16) 0.0088(14) 0.0090(12) 0.0052(13)
O2 0.0240(14) 0.0448(18) 0.0425(17) -0.0041(13) 0.0012(12) 0.0077(13)
O3 0.0326(16) 0.054(2) 0.070(2) -0.0034(17) 0.0089(15) -0.0102(15)
O4 0.0411(17) 0.0408(17) 0.0432(17) -0.0100(14) 0.0119(13) 0.0090(14)

loop_
_atom_type_symbol
_atom_type_description
_atom_type_scat_dispersion_real
_atom_type_scat_dispersion_imag
_atom_type_scat_source
C C 0.0033 0.0016 'International Tables Vol C Tables 4.2.6.8 and 6.1.1.4'
H H 0.0000 0.0000 'International Tables Vol C Tables 4.2.6.8 and 6.1.1.4'
O O 0.0106 0.0060 'International Tables Vol C Tables 4.2.6.8 and 6.1.1.4'
Cl Cl 0.1484 0.1585 'International Tables Vol C Tables 4.2.6.8 and 6.1.1.4'

loop_
_geom_angle_atom_site_label_1
_geom_angle_atom_site_label_2
_geom_angle_atom_site_label_3
_geom_angle
C2 C1 C12 122.9(3)
C2 C1 C5 121.7(3)
C12 C1 C5 115.0(3)
C1 C2 C44 123.8(3)
C1 C2 C33 124.5(3)
C44 C2 C33 111.7(3)
C4 C3 C39 124.6(3)
C4 C3 C38 123.4(3)
C39 C3 C38 112.0(3)
C3 C4 C26 121.7(3)
C3 C4 C19 123.1(3)
C26 C4 C19 115.2(3)
C6 C5 C10 118.2(4)
C6 C5 C1 120.1(3)
C10 C5 C1 121.7(3)
C5 C6 C7 121.7(4)
C5 C6 H6 119.1
C7 C6 H6 119.1
C8 C7 C6 119.5(4)
C8 C7 H7 120.2
C6 C7 H7 120.2
O1 C8 C7 124.8(4)
O1 C8 C9 115.8(4)
C7 C8 C9 119.4(4)
C10 C9 C8 120.5(4)
C10 C9 H9 119.7
C8 C9 H9 119.7
C9 C10 C5 120.5(4)
C9 C10 H10 119.7
C5 C10 H10 119.7
O1 C11 H11A 109.5
O1 C11 H11B 109.5
H11A C11 H11B 109.5
O1 C11 H11C 109.5
H11A C11 H11C 109.5
H11B C11 H11C 109.5
C17 C12 C13 117.5(3)
C17 C12 C1 119.7(3)
C13 C12 C1 122.7(3)
C14 C13 C12 120.6(4)
C14 C13 H13 119.7
C12 C13 H13 119.7
C15 C14 C13 120.9(4)
C15 C14 H14 119.6
C13 C14 H14 119.6
O2 C15 C14 116.0(4)
O2 C15 C16 124.3(4)
C14 C15 C16 119.6(4)
C17 C16 C15 119.2(4)
C17 C16 H16 120.4
C15 C16 H16 120.4
C16 C17 C12 122.2(4)
C16 C17 H17 118.9
C12 C17 H17 118.9
O2 C18 H18A 109.5
O2 C18 H18B 109.5
H18A C18 H18B 109.5
O2 C18 H18C 109.5
H18A C18 H18C 109.5
H18B C18 H18C 109.5
C20 C19 C24 117.3(4)
C20 C19 C4 121.6(4)
C24 C19 C4 121.2(4)
C19 C20 C21 121.6(4)
C19 C20 H20 119.2
C21 C20 H20 119.2
C22 C21 C20 118.9(4)
C22 C21 H21 120.6
C20 C21 H21 120.6
C21 C22 C23 121.2(4)
C21 C22 O3 124.1(4)
C23 C22 O3 114.7(4)
C22 C23 C24 119.6(4)
C22 C23 H23 120.2
C24 C23 H23 120.2
C23 C24 C19 121.4(4)
C23 C24 H24 119.3
C19 C24 H24 119.3
O3 C25 H25A 109.5
O3 C25 H25B 109.5
H25A C25 H25B 109.5
O3 C25 H25C 109.5
H25A C25 H25C 109.5
H25B C25 H25C 109.5
C31 C26 C27 117.1(4)
C31 C26 C4 121.5(4)
C27 C26 C4 121.4(4)
C28 C27 C26 122.0(4)
C28 C27 H27 119.0
C26 C27 H27 119.0
C27 C28 C29 119.7(4)
C27 C28 H28 120.1
C29 C28 H28 120.1
O4 C29 C30 125.1(4)
O4 C29 C28 115.2(4)
C30 C29 C28 119.7(4)
C29 C30 C31 119.5(4)
C29 C30 H30 120.2
C31 C30 H30 120.2
C26 C31 C30 122.0(4)
C26 C31 H31 119.0
C30 C31 H31 119.0
O4 C32 H32A 109.5
O4 C32 H32B 109.5
H32A C32 H32B 109.5
O4 C32 H32C 109.5
H32A C32 H32C 109.5
H32B C32 H32C 109.5
C34 C33 C38 119.6(4)
C34 C33 C2 123.2(3)
C38 C33 C2 117.2(3)
C35 C34 C33 120.9(4)
C35 C34 H34 119.6
C33 C34 H34 119.6
C34 C35 C36 119.7(4)
C34 C35 H35 120.1
C36 C35 H35 120.1
C37 C36 C35 120.2(4)
C37 C36 H36 119.9
C35 C36 H36 119.9
C36 C37 C38 120.4(4)
C36 C37 H37 119.8
C38 C37 H37 119.8
C37 C38 C33 119.2(3)
C37 C38 C3 123.0(3)
C33 C38 C3 117.6(3)
C40 C39 C44 119.1(3)
C40 C39 C3 124.1(3)
C44 C39 C3 116.7(3)
C41 C40 C39 120.8(4)
C41 C40 H40 119.6
C39 C40 H40 119.6
C40 C41 C42 119.9(4)
C40 C41 H41 120.0
C42 C41 H41 120.0
C43 C42 C41 120.0(4)
C43 C42 H42 120.0
C41 C42 H42 120.0
C42 C43 C44 120.9(4)
C42 C43 H43 119.5
C44 C43 H43 119.5
C43 C44 C39 119.3(3)
C43 C44 C2 122.7(3)
C39 C44 C2 117.9(3)
Cl3 C45 Cl2 114.2(5)
Cl3 C45 Cl1 114.7(5)
Cl2 C45 Cl1 107.9(4)
Cl3 C45 H45 106.5
Cl2 C45 H45 106.5
Cl1 C45 H45 106.5
Cl4' C46 Cl6' 105.1(5)
Cl5 C46 Cl4 111.4(3)
Cl5 C46 Cl6 113.3(4)
Cl4 C46 Cl6 109.8(3)
Cl4' C46 Cl5' 106.2(5)
Cl6' C46 Cl5' 107.0(7)
Cl5 C46 H46 107.3
Cl4 C46 H46 107.3
Cl6 C46 H46 107.3
C8 O1 C11 116.4(3)
C15 O2 C18 117.3(3)
C22 O3 C25 117.1(4)
C29 O4 C32 117.4(4)

loop_
_geom_bond_atom_site_label_1
_geom_bond_atom_site_label_2
_geom_bond_distance
C1 C2 1.350(5)
C1 C12 1.489(5)
C1 C5 1.498(5)
C2 C44 1.482(5)
C2 C33 1.488(5)
C3 C4 1.355(5)
C3 C39 1.489(5)
C3 C38 1.496(5)
C4 C26 1.493(5)
C4 C19 1.500(5)
C5 C6 1.381(5)
C5 C10 1.400(6)
C6 C7 1.390(6)
C6 H6 0.9500
C7 C8 1.384(6)
C7 H7 0.9500
C8 O1 1.370(5)
C8 C9 1.393(6)
C9 C10 1.381(6)
C9 H9 0.9500
C10 H10 0.9500
C11 O1 1.432(5)
C11 H11A 0.9800
C11 H11B 0.9800
C11 H11C 0.9800
C12 C17 1.394(6)
C12 C13 1.399(5)
C13 C14 1.384(6)
C13 H13 0.9500
C14 C15 1.381(6)
C14 H14 0.9500
C15 O2 1.369(5)
C15 C16 1.389(6)
C16 C17 1.384(6)
C16 H16 0.9500
C17 H17 0.9500
C18 O2 1.427(5)
C18 H18A 0.9800
C18 H18B 0.9800
C18 H18C 0.9800
C19 C20 1.375(6)
C19 C24 1.412(6)
C20 C21 1.421(6)
C20 H20 0.9500
C21 C22 1.362(7)
C21 H21 0.9500
C22 C23 1.377(6)
C22 O3 1.382(5)
C23 C24 1.383(6)
C23 H23 0.9500
C24 H24 0.9500
C25 O3 1.409(6)
C25 H25A 0.9800
C25 H25B 0.9800
C25 H25C 0.9800
C26 C31 1.389(6)
C26 C27 1.390(6)
C27 C28 1.381(6)
C27 H27 0.9500
C28 C29 1.388(6)
C28 H28 0.9500
C29 O4 1.372(5)
C29 C30 1.382(6)
C30 C31 1.390(6)
C30 H30 0.9500
C31 H31 0.9500
C32 O4 1.425(6)
C32 H32A 0.9800
C32 H32B 0.9800
C32 H32C 0.9800
C33 C34 1.393(5)
C33 C38 1.402(5)
C34 C35 1.380(6)
C34 H34 0.9500
C35 C36 1.390(6)
C35 H35 0.9500
C36 C37 1.385(6)
C36 H36 0.9500
C37 C38 1.400(5)
C37 H37 0.9500
C39 C40 1.394(5)
C39 C44 1.410(5)
C40 C41 1.385(6)
C40 H40 0.9500
C41 C42 1.386(6)
C41 H41 0.9500
C42 C43 1.382(6)
C42 H42 0.9500
C43 C44 1.388(5)
C43 H43 0.9500
C45 Cl3 1.671(9)
C45 Cl2 1.752(8)
C45 Cl1 1.797(8)
C45 H45 1.0000
C46 Cl5 1.688(6)
C46 Cl4' 1.737(7)
C46 Cl6' 1.738(10)
C46 Cl4 1.747(5)
C46 Cl6 1.774(6)
C46 Cl5' 1.805(9)
C46 H46 1.0000
